data_4342741
loop_
_publ_author_name
'Venegas-Yazigi, Diego'
'Spodine, Evgenia'
'Saldias, Marianela'
'Vega, Andr\'es'
'Paredes-Garc\'ia, Ver\'onica'
'Calvo, Rafael'
'Santana, Ricardo Costa de'

_publ_section_title
;
 1D Magnetic Interactions in Cu(II) Oxovanadium Phosphates (VPO), Magnetic
 Susceptibility, DFT, and Single-Crystal EPR.
;
_journal_issue 8
_journal_name_full 'Inorganic chemistry'
_journal_page_first 3805
_journal_page_last 3814
_journal_paper_doi 10.1021/ic503045d
_journal_volume 54
_journal_year 2015
_chemical_formula_moiety 'C24 H24 Cu2 N4 O16 P3 V'
_chemical_formula_sum 'C24 H24 Cu2 N4 O16 P3 V'
_chemical_formula_weight 895.42
_chemical_name_systematic
; 
 ? 
;
_space_group_IT_number 56
_symmetry_cell_setting orthorhombic
_symmetry_space_group_name_Hall '-P 2ab 2ac'
_symmetry_space_group_name_H-M 'P c c n'
_atom_sites_solution_hydrogens geom
_atom_sites_solution_primary direct
_atom_sites_solution_secondary difmap
_audit_creation_method SHELXL-97
_cell_angle_alpha 90.00
_cell_angle_beta 90.00
_cell_angle_gamma 90.00
_cell_formula_units_Z 4
_cell_length_a 10.0539(10)
_cell_length_b 12.7624(12)
_cell_length_c 22.749(2)
_cell_measurement_reflns_used 5092
_cell_measurement_temperature 298(2)
_cell_measurement_theta_max 25.022
_cell_measurement_theta_min 2.399
_cell_volume 2919.0(5)
_computing_structure_refinement 'SHELXL-97 (Sheldrick, 1997)'
_computing_structure_solution 'SHELXS-97 (Sheldrick, 1990)'
_diffrn_ambient_temperature 298(2)
_diffrn_measured_fraction_theta_full 0.995
_diffrn_measured_fraction_theta_max 0.995
_diffrn_radiation_monochromator graphite
_diffrn_radiation_source 'fine-focus sealed tube'
_diffrn_radiation_type MoK\a
_diffrn_radiation_wavelength 0.71073
_diffrn_reflns_av_R_equivalents 0.0356
_diffrn_reflns_av_sigmaI/netI 0.0207
_diffrn_reflns_limit_h_max 11
_diffrn_reflns_limit_h_min -11
_diffrn_reflns_limit_k_max 15
_diffrn_reflns_limit_k_min -15
_diffrn_reflns_limit_l_max 26
_diffrn_reflns_limit_l_min -27
_diffrn_reflns_number 16852
_diffrn_reflns_theta_full 25.05
_diffrn_reflns_theta_max 25.05
_diffrn_reflns_theta_min 1.79
_exptl_absorpt_coefficient_mu 2.012
_exptl_absorpt_correction_T_max 0.88
_exptl_absorpt_correction_T_min 0.86
_exptl_absorpt_correction_type refdelf
_exptl_absorpt_process_details SADABS
_exptl_crystal_colour green
_exptl_crystal_density_diffrn 2.037
_exptl_crystal_density_method 'not measured'
_exptl_crystal_description Polyhedron
_exptl_crystal_F_000 1800.0
_exptl_crystal_size_max 0.30
_exptl_crystal_size_mid 0.28
_exptl_crystal_size_min 0.26
_refine_diff_density_max 0.593
_refine_diff_density_min -0.277
_refine_diff_density_rms 0.075
_refine_ls_extinction_method none
_refine_ls_goodness_of_fit_ref 1.035
_refine_ls_hydrogen_treatment constr
_refine_ls_matrix_type full
_refine_ls_number_parameters 230
_refine_ls_number_reflns 2576
_refine_ls_number_restraints 0
_refine_ls_restrained_S_all 1.035
_refine_ls_R_factor_all 0.0276
_refine_ls_R_factor_gt 0.0261
_refine_ls_shift/su_max 0.000
_refine_ls_shift/su_mean 0.000
_refine_ls_structure_factor_coef Fsqd
_refine_ls_weighting_details 'calc w=1/[\s^2^(Fo^2^)+(0.0506P)^2^+1.9167P] where P=(Fo^2^+2Fc^2^)/3'
_refine_ls_weighting_scheme calc
_refine_ls_wR_factor_gt 0.0772
_refine_ls_wR_factor_ref 0.0782
_reflns_number_gt 2405
_reflns_number_total 2576
_reflns_threshold_expression >2sigma(I)
_cod_data_source_file ic503045d_si_003.cif
_cod_data_source_block pccn
_cod_depositor_comments
;
The following automatic conversions were performed:

'_symmetry_cell_setting' value 'Orthorhombic' changed to
'orthorhombic' according to
/usr/data/users/saulius/crontab/automatic-downloads/rss-feeds/ACS/lib/dictionaries/cif_core.dic
dictionary named 'cif_core.dic' version 2.4.2 from 2011-04-26.

Automatic conversion script
Id: cif_fix_values 3143 2015-03-26 13:38:13Z robertas 

 Adding full bibliography for 4342741--4342742.cif.
;
_cod_database_code 4342741

loop_
_symmetry_equiv_pos_as_xyz
'x, y, z'
'-x+1/2, -y+1/2, z'
'-x, y+1/2, -z+1/2'
'x+1/2, -y, -z+1/2'
'-x, -y, -z'
'x-1/2, y-1/2, -z'
'x, -y-1/2, z-1/2'
'-x-1/2, y, z-1/2'

loop_
_atom_site_label
_atom_site_type_symbol
_atom_site_fract_x
_atom_site_fract_y
_atom_site_fract_z
_atom_site_U_iso_or_equiv
_atom_site_adp_type
_atom_site_occupancy
_atom_site_symmetry_multiplicity
_atom_site_calc_flag
_atom_site_refinement_flags
Cu1 Cu 0.07776(3) 0.246007(18) 0.131735(12) 0.01973(12) Uani 1 1 d .
N1 N 0.07241(19) 0.25786(13) 0.04360(9) 0.0235(4) Uani 1 1 d .
N2 N 0.13775(18) 0.09958(14) 0.11144(8) 0.0238(4) Uani 1 1 d .
C1 C 0.1506(3) 0.0589(2) -0.07006(11) 0.0388(6) Uani 1 1 d .
H1 H 0.1535 0.0508 -0.1107 0.047 Uiso 1 1 calc R
C2 C 0.1446(2) 0.08273(16) 0.05259(10) 0.0237(5) Uani 1 1 d .
C3 C 0.1970(3) -0.0790(2) 0.12642(13) 0.0402(6) Uani 1 1 d .
H3 H 0.2124 -0.1337 0.1526 0.048 Uiso 1 1 calc R
C4 C 0.1805(2) -0.01371(18) 0.02767(11) 0.0312(5) Uani 1 1 d .
C5 C 0.2070(3) -0.09526(19) 0.06715(13) 0.0390(6) Uani 1 1 d .
H5 H 0.2314 -0.1609 0.0530 0.047 Uiso 1 1 calc R
C6 C 0.1635(2) 0.02038(18) 0.14722(11) 0.0308(5) Uani 1 1 d .
H6 H 0.1590 0.0313 0.1876 0.037 Uiso 1 1 calc R
C7 C 0.1826(3) -0.0225(2) -0.03532(12) 0.0392(6) Uani 1 1 d .
H7 H 0.2065 -0.0859 -0.0524 0.047 Uiso 1 1 calc R
C8 C 0.1094(2) 0.16829(17) 0.01555(10) 0.0236(5) Uani 1 1 d .
C9 C 0.0357(2) 0.33965(19) 0.01115(11) 0.0312(5) Uani 1 1 d .
H9 H 0.0089 0.4009 0.0299 0.037 Uiso 1 1 calc R
C10 C 0.0362(3) 0.3362(2) -0.05013(11) 0.0377(6) Uani 1 1 d .
H10 H 0.0102 0.3947 -0.0716 0.045 Uiso 1 1 calc R
C11 C 0.1120(2) 0.15808(19) -0.04573(10) 0.0309(5) Uani 1 1 d .
C12 C 0.0750(3) 0.2465(2) -0.07872(12) 0.0378(7) Uani 1 1 d .
H12 H 0.0767 0.2443 -0.1196 0.045 Uiso 1 1 calc R
V1 V -0.2500 0.2500 0.18803(2) 0.01895(15) Uani 1 2 d S
P1 P -0.04178(5) 0.44426(4) 0.18801(2) 0.01909(15) Uani 1 1 d .
P2 P 0.2500 0.2500 0.25021(3) 0.01620(18) Uani 1 2 d S
O1 O -0.13703(15) 0.20310(12) 0.14338(7) 0.0281(4) Uani 1 1 d .
O2 O -0.15605(15) 0.37828(12) 0.21090(7) 0.0263(3) Uani 1 1 d .
O3 O -0.09350(16) 0.55101(12) 0.16590(7) 0.0272(4) Uani 1 1 d .
O4 O 0.05106(16) 0.47381(12) 0.24094(7) 0.0278(4) Uani 1 1 d .
H4P H 0.1033 0.4204 0.2588 0.058(9) Uiso 1 1 d .
O5 O 0.03630(15) 0.39373(11) 0.13889(7) 0.0258(4) Uani 1 1 d .
O6 O 0.12553(16) 0.22900(12) 0.21310(7) 0.0246(3) Uani 1 1 d .
O7 O 0.22103(15) 0.34657(12) 0.28878(7) 0.0249(3) Uani 1 1 d .
O1W O 0.87566(15) 0.19297(12) 0.26563(7) 0.0288(4) Uani 1 1 d .
H1W H 0.9556 0.2073 0.2540 0.044(8) Uiso 1 1 d .
H2W H 0.8807 0.1254 0.2636 0.050(9) Uiso 1 1 d .

loop_
_atom_site_aniso_label
_atom_site_aniso_U_11
_atom_site_aniso_U_22
_atom_site_aniso_U_33
_atom_site_aniso_U_23
_atom_site_aniso_U_13
_atom_site_aniso_U_12
Cu1 0.0204(2) 0.01869(18) 0.02007(18) -0.00289(9) 0.00018(10) 0.00189(9)
N1 0.0228(11) 0.0238(10) 0.0238(10) -0.0001(7) 0.0021(8) -0.0008(7)
N2 0.0203(10) 0.0234(9) 0.0277(10) -0.0019(7) -0.0002(7) 0.0004(7)
C1 0.0352(15) 0.0526(16) 0.0286(13) -0.0154(12) 0.0093(11) -0.0119(12)
C2 0.0182(11) 0.0251(11) 0.0279(12) -0.0053(9) 0.0011(9) -0.0022(9)
C3 0.0377(15) 0.0258(13) 0.0571(18) 0.0034(11) -0.0114(13) 0.0023(12)
C4 0.0213(12) 0.0286(12) 0.0436(14) -0.0126(11) 0.0043(10) -0.0025(9)
C5 0.0313(13) 0.0215(12) 0.0642(19) -0.0115(12) -0.0036(13) 0.0045(10)
C6 0.0314(13) 0.0266(12) 0.0344(13) 0.0022(10) -0.0063(11) 0.0021(10)
C7 0.0335(14) 0.0383(14) 0.0458(16) -0.0211(12) 0.0109(12) -0.0071(11)
C8 0.0207(11) 0.0268(11) 0.0232(11) -0.0047(9) 0.0042(9) -0.0044(9)
C9 0.0313(13) 0.0284(12) 0.0341(13) 0.0072(10) 0.0001(10) 0.0001(10)
C10 0.0361(14) 0.0438(15) 0.0331(14) 0.0145(12) -0.0008(11) -0.0044(12)
C11 0.0247(12) 0.0413(14) 0.0268(12) -0.0045(10) 0.0045(10) -0.0097(10)
C12 0.0358(16) 0.0551(18) 0.0226(13) 0.0055(10) 0.0025(11) -0.0120(11)
V1 0.0165(3) 0.0181(3) 0.0223(3) 0.000 0.000 -0.00184(18)
P1 0.0192(3) 0.0152(3) 0.0229(3) -0.0013(2) 0.0015(2) -0.0006(2)
P2 0.0160(4) 0.0159(4) 0.0167(4) 0.000 0.000 -0.0015(3)
O1 0.0214(8) 0.0286(9) 0.0344(9) -0.0075(7) 0.0028(7) -0.0014(7)
O2 0.0251(8) 0.0212(7) 0.0326(9) -0.0045(6) 0.0060(7) -0.0050(6)
O3 0.0318(9) 0.0203(8) 0.0295(9) 0.0054(6) 0.0041(7) 0.0046(6)
O4 0.0280(9) 0.0213(8) 0.0342(9) -0.0060(7) -0.0089(7) 0.0020(6)
O5 0.0278(9) 0.0193(8) 0.0304(9) -0.0020(6) 0.0088(7) 0.0009(6)
O6 0.0213(9) 0.0303(8) 0.0222(8) -0.0032(6) -0.0031(7) -0.0030(7)
O7 0.0260(8) 0.0219(8) 0.0267(8) -0.0069(6) -0.0004(6) -0.0002(6)
O1W 0.0235(9) 0.0250(9) 0.0379(9) 0.0048(7) -0.0014(7) 0.0013(6)

loop_
_atom_type_symbol
_atom_type_description
_atom_type_scat_dispersion_real
_atom_type_scat_dispersion_imag
_atom_type_scat_source
C C 0.0033 0.0016 'International Tables Vol C Tables 4.2.6.8 and 6.1.1.4'
H H 0.0000 0.0000 'International Tables Vol C Tables 4.2.6.8 and 6.1.1.4'
N N 0.0061 0.0033 'International Tables Vol C Tables 4.2.6.8 and 6.1.1.4'
O O 0.0106 0.0060 'International Tables Vol C Tables 4.2.6.8 and 6.1.1.4'
Na Na 0.0362 0.0249 'International Tables Vol C Tables 4.2.6.8 and 6.1.1.4'
P P 0.1023 0.0942 'International Tables Vol C Tables 4.2.6.8 and 6.1.1.4'
V V 0.3005 0.5294 'International Tables Vol C Tables 4.2.6.8 and 6.1.1.4'
Cu Cu 0.3201 1.2651 'International Tables Vol C Tables 4.2.6.8 and 6.1.1.4'

loop_
_geom_angle_atom_site_label_1
_geom_angle_atom_site_label_2
_geom_angle_atom_site_label_3
_geom_angle
_geom_angle_site_symmetry_1
_geom_angle_site_symmetry_3
O6 Cu1 O5 94.74(7) . .
O6 Cu1 N1 166.87(7) . .
O5 Cu1 N1 90.28(7) . .
O6 Cu1 N2 92.35(7) . .
O5 Cu1 N2 170.03(7) . .
N1 Cu1 N2 81.35(7) . .
O6 Cu1 O1 95.69(6) . .
O5 Cu1 O1 91.17(6) . .
N1 Cu1 O1 96.33(7) . .
N2 Cu1 O1 95.09(7) . .
C9 N1 C8 118.3(2) . .
C9 N1 Cu1 128.27(16) . .
C8 N1 Cu1 113.38(15) . .
C6 N2 C2 118.4(2) . .
C6 N2 Cu1 128.71(16) . .
C2 N2 Cu1 112.80(14) . .
C7 C1 C11 121.3(2) . .
C7 C1 H1 119.3 . .
C11 C1 H1 119.3 . .
N2 C2 C4 123.4(2) . .
N2 C2 C8 116.70(19) . .
C4 C2 C8 119.9(2) . .
C5 C3 C6 119.3(2) . .
C5 C3 H3 120.3 . .
C6 C3 H3 120.3 . .
C5 C4 C2 116.2(2) . .
C5 C4 C7 125.4(2) . .
C2 C4 C7 118.4(2) . .
C3 C5 C4 120.4(2) . .
C3 C5 H5 119.8 . .
C4 C5 H5 119.8 . .
N2 C6 C3 122.2(2) . .
N2 C6 H6 118.9 . .
C3 C6 H6 118.9 . .
C1 C7 C4 121.5(2) . .
C1 C7 H7 119.3 . .
C4 C7 H7 119.3 . .
N1 C8 C11 123.4(2) . .
N1 C8 C2 115.8(2) . .
C11 C8 C2 120.9(2) . .
N1 C9 C10 121.9(2) . .
N1 C9 H9 119.0 . .
C10 C9 H9 119.0 . .
C12 C10 C9 120.1(2) . .
C12 C10 H10 120.0 . .
C9 C10 H10 120.0 . .
C8 C11 C12 116.9(2) . .
C8 C11 C1 118.1(2) . .
C12 C11 C1 125.0(2) . .
C10 C12 C11 119.4(3) . .
C10 C12 H12 120.3 . .
C11 C12 H12 120.3 . .
O1 V1 O1 103.30(12) 2_455 .
O1 V1 O2 101.16(7) 2_455 .
O1 V1 O2 97.80(7) . .
O1 V1 O2 97.80(7) 2_455 2_455
O1 V1 O2 101.16(7) . 2_455
O2 V1 O2 149.22(10) . 2_455
O1 V1 O1W 167.81(7) 2_455 1_455
O1 V1 O1W 88.82(7) . 1_455
O2 V1 O1W 78.17(6) . 1_455
O2 V1 O1W 78.21(6) 2_455 1_455
O1 V1 O1W 88.82(7) 2_455 2
O1 V1 O1W 167.81(7) . 2
O2 V1 O1W 78.21(6) . 2
O2 V1 O1W 78.17(6) 2_455 2
O1W V1 O1W 79.10(8) 1_455 2
O5 P1 O2 114.25(9) . .
O5 P1 O3 108.13(9) . .
O2 P1 O3 110.30(9) . .
O5 P1 O4 111.17(9) . .
O2 P1 O4 108.69(9) . .
O3 P1 O4 103.79(9) . .
O6 P2 O6 113.17(13) 2 .
O6 P2 O7 109.16(8) 2 .
O6 P2 O7 107.41(8) . .
O6 P2 O7 107.41(8) 2 2
O6 P2 O7 109.16(8) . 2
O7 P2 O7 110.56(13) . 2
V1 O1 Cu1 130.68(8) . .
P1 O2 V1 137.52(10) . .
P1 O4 H4P 118.92 . .
P1 O5 Cu1 126.12(9) . .
P2 O6 Cu1 135.53(10) . .
V1 O1W H1W 102.08 1_655 .
V1 O1W H2W 107.94 1_655 .
H1W O1W H2W 98.04 . .

loop_
_geom_bond_atom_site_label_1
_geom_bond_atom_site_label_2
_geom_bond_distance
_geom_bond_site_symmetry_2
Cu1 O6 1.9245(16) .
Cu1 O5 1.9376(15) .
Cu1 N1 2.011(2) .
Cu1 N2 2.0172(18) .
Cu1 O1 2.2436(15) .
N1 C9 1.331(3) .
N1 C8 1.361(3) .
N2 C6 1.323(3) .
N2 C2 1.358(3) .
C1 C7 1.344(4) .
C1 C11 1.435(4) .
C1 H1 0.9300 .
C2 C4 1.402(3) .
C2 C8 1.424(3) .
C3 C5 1.368(4) .
C3 C6 1.395(4) .
C3 H3 0.9300 .
C4 C5 1.400(4) .
C4 C7 1.437(4) .
C5 H5 0.9300 .
C6 H6 0.9300 .
C7 H7 0.9300 .
C8 C11 1.400(3) .
C9 C10 1.395(4) .
C9 H9 0.9300 .
C10 C12 1.373(4) .
C10 H10 0.9300 .
C11 C12 1.406(4) .
C12 H12 0.9300 .
V1 O1 1.6371(15) 2_455
V1 O1 1.6371(15) .
V1 O2 1.9605(15) .
V1 O2 1.9605(15) 2_455
V1 O1W 2.2897(17) 1_455
V1 O1W 2.2897(16) 2
P1 O5 1.5102(15) .
P1 O2 1.5166(16) .
P1 O3 1.5424(15) .
P1 O4 1.5696(16) .
P2 O6 1.5332(16) 2
P2 O6 1.5332(16) .
P2 O7 1.5408(15) .
P2 O7 1.5408(15) 2
O4 H4P 0.9516 .
O1W V1 2.2897(16) 1_655
O1W H1W 0.8658 .
O1W H2W 0.8650 .
